data_7109237
loop_
_publ_author_name
'Johannes Kaschel'
'Christian D. Schmidt'
'Mark Mumby'
'Daniel Kratzert'
'Dietmar Stalke'
'Daniel B. Werz'

_publ_section_title
;
 Donor-acceptor cyclopropanes with Lawesson's and Woollins' reagents:
 formation of bisthiophenes and unprecedented cage-like molecules
;
_journal_name_full Chem.Commun.
_journal_page_first 4403
_journal_paper_doi 10.1039/c2cc37631h
_journal_volume 49
_journal_year 2013
_chemical_formula_moiety 'C20 H14 S2'
_chemical_formula_sum 'C20 H14 S2'
_chemical_formula_weight 318.43
_chemical_name_systematic
;
?
;
_space_group_crystal_system monoclinic
_space_group_IT_number 14
_space_group_name_Hall '-P 2yn'
_space_group_name_H-M_alt 'P 1 21/n 1'
_symmetry_space_group_name_Hall '-P 2yn'
_symmetry_space_group_name_H-M 'P 1 21/n 1'
_atom_sites_solution_hydrogens geom
_audit_creation_method SHELXL-2012
_cell_angle_alpha 90
_cell_angle_beta 94.026(9)
_cell_angle_gamma 90
_cell_formula_units_Z 4
_cell_length_a 5.968(3)
_cell_length_b 7.465(2)
_cell_length_c 33.815(12)
_cell_measurement_reflns_used 6297
_cell_measurement_temperature 100(2)
_cell_measurement_theta_max 25.747
_cell_measurement_theta_min 2.415
_cell_volume 1502.8(10)
_computing_cell_refinement 'SAINT V7.68A'
_computing_data_collection 'APEX2 v2011.2'
_computing_data_reduction 'SAINT V7.68A'
_computing_molecular_graphics 'XP Version 5.1'
_computing_publication_material 'XP Version 5.1'
_computing_structure_refinement 'SHELXL-2012 (Sheldrick, 2012)'
_computing_structure_solution 'SHELXS in SHELXTL Version 2008/3'
_diffrn_ambient_temperature 100(2)
_diffrn_measured_fraction_theta_full 1.000
_diffrn_measured_fraction_theta_max 0.995
_diffrn_measurement_device_type 'Bruker Smart APEX II Ultra'
_diffrn_measurement_method 'omega scans'
_diffrn_radiation_monochromator mirror
_diffrn_radiation_source 'rotating anode (TXS)'
_diffrn_radiation_type MoK\a
_diffrn_radiation_wavelength 0.71073
_diffrn_reflns_av_R_equivalents 0.0433
_diffrn_reflns_Laue_measured_fraction_full 1.000
_diffrn_reflns_Laue_measured_fraction_max 0.995
_diffrn_reflns_limit_h_max 7
_diffrn_reflns_limit_h_min -7
_diffrn_reflns_limit_k_max 9
_diffrn_reflns_limit_k_min -9
_diffrn_reflns_limit_l_max 41
_diffrn_reflns_limit_l_min -41
_diffrn_reflns_number 30910
_diffrn_reflns_point_group_measured_fraction_full 1.000
_diffrn_reflns_point_group_measured_fraction_max 0.995
_diffrn_reflns_theta_full 25.242
_diffrn_reflns_theta_max 25.770
_diffrn_reflns_theta_min 1.207
_exptl_absorpt_coefficient_mu 0.347
_exptl_absorpt_correction_T_max 0.9422
_exptl_absorpt_correction_T_min 0.8787
_exptl_absorpt_correction_type multi-scan
_exptl_absorpt_process_details 'SADABS-2008/1, Sheldrick, Goettingen'
_exptl_crystal_colour yellow
_exptl_crystal_density_diffrn 1.408
_exptl_crystal_description plate
_exptl_crystal_F_000 664
_exptl_crystal_size_max 0.300
_exptl_crystal_size_mid 0.200
_exptl_crystal_size_min 0.001
_refine_diff_density_max 0.463
_refine_diff_density_min -0.448
_refine_diff_density_rms 0.062
_refine_ls_extinction_method none
_refine_ls_goodness_of_fit_ref 1.139
_refine_ls_hydrogen_treatment constr
_refine_ls_matrix_type full
_refine_ls_number_parameters 199
_refine_ls_number_reflns 2873
_refine_ls_number_restraints 0
_refine_ls_restrained_S_all 1.139
_refine_ls_R_factor_all 0.0652
_refine_ls_R_factor_gt 0.0508
_refine_ls_shift/su_max 0.000
_refine_ls_shift/su_mean 0.000
_refine_ls_structure_factor_coef Fsqd
_refine_ls_weighting_details
;
w=1/[\s^2^(Fo^2^)+(0.0456P)^2^+1.9104P]
where P=(Fo^2^+2Fc^2^)/3
;
_refine_ls_weighting_scheme calc
_refine_ls_wR_factor_gt 0.1156
_refine_ls_wR_factor_ref 0.1221
_reflns_Friedel_coverage 0.000
_reflns_number_gt 2379
_reflns_number_total 2873
_reflns_threshold_expression 'I > 2\s(I)'
_cod_data_source_file c2cc37631h.txt
_cod_data_source_block p21n
_cod_original_cell_volume 1502.6(11)
_cod_database_code 7109237
_shelx_space_group_comment
;
The symmetry employed for this shelxl refinement is uniquely defined
by the following loop, which should always be used as a source of
symmetry information in preference to the above space-group names.
They are only intended as comments.
;
_shelx_estimated_absorpt_t_min 0.903
_shelx_estimated_absorpt_t_max 1.000
_diffrn_reflns_sigmai/neti 0.0234

loop_
_space_group_symop_operation_xyz
'x, y, z'
'-x+1/2, y+1/2, -z+1/2'
'-x, -y, -z'
'x-1/2, -y-1/2, z-1/2'

loop_
_atom_site_label
_atom_site_type_symbol
_atom_site_fract_x
_atom_site_fract_y
_atom_site_fract_z
_atom_site_U_iso_or_equiv
_atom_site_adp_type
_atom_site_occupancy
_atom_site_site_symmetry_order
_atom_site_calc_flag
_atom_site_refinement_flags
S1 S 0.71144(11) 0.51726(10) 0.32553(2) 0.0258(2) Uani 1 1 d D
S2 S 1.27645(11) 0.34140(10) 0.17108(2) 0.0256(2) Uani 1 1 d D
C1 C 0.7478(4) 0.5059(4) 0.27612(8) 0.0241(6) Uani 1 1 d D
H1 H 0.6367 0.5413 0.2561 0.029 Uiso 1 1 calc RD
C2 C 0.9544(4) 0.4402(3) 0.26824(7) 0.0189(5) Uani 1 1 d D
C3 C 1.0855(4) 0.3970(3) 0.30415(7) 0.0193(5) Uani 1 1 d D
H3 H 1.2320 0.3468 0.3046 0.023 Uiso 1 1 calc RD
C4 C 0.9799(4) 0.4348(3) 0.33765(7) 0.0184(5) Uani 1 1 d D
C5 C 1.2380(4) 0.3496(4) 0.22047(8) 0.0244(6) Uani 1 1 d D
H5 H 1.3462 0.3089 0.2404 0.029 Uiso 1 1 calc RD
C6 C 1.0340(4) 0.4214(3) 0.22841(7) 0.0190(5) Uani 1 1 d D
C7 C 0.9075(4) 0.4704(3) 0.19262(7) 0.0195(5) Uani 1 1 d D
H7 H 0.7633 0.5245 0.1922 0.023 Uiso 1 1 calc RD
C8 C 1.0127(4) 0.4323(3) 0.15912(7) 0.0179(5) Uani 1 1 d D
C9 C 1.0704(4) 0.4319(3) 0.37918(7) 0.0180(5) Uani 1 1 d D
C10 C 0.9616(4) 0.5213(4) 0.40875(8) 0.0216(6) Uani 1 1 d D
H10 H 0.8234 0.5810 0.4022 0.026 Uiso 1 1 calc RD
C11 C 1.0533(5) 0.5236(4) 0.44748(8) 0.0238(6) Uani 1 1 d D
H11 H 0.9779 0.5847 0.4673 0.029 Uiso 1 1 calc RD
C12 C 1.2557(4) 0.4367(4) 0.45753(8) 0.0232(6) Uani 1 1 d D
H12 H 1.3184 0.4383 0.4841 0.028 Uiso 1 1 calc RD
C13 C 1.3648(4) 0.3481(4) 0.42862(8) 0.0225(6) Uani 1 1 d D
H13 H 1.5032 0.2890 0.4354 0.027 Uiso 1 1 calc RD
C14 C 1.2732(4) 0.3451(3) 0.38980(8) 0.0202(6) Uani 1 1 d D
H14 H 1.3494 0.2833 0.3702 0.024 Uiso 1 1 calc RD
C15 C 0.9261(4) 0.4428(3) 0.11732(7) 0.0175(5) Uani 1 1 d D
C16 C 1.0422(4) 0.3640(4) 0.08720(8) 0.0212(6) Uani 1 1 d D
H16 H 1.1813 0.3055 0.0937 0.025 Uiso 1 1 calc RD
C17 C 0.9569(4) 0.3704(4) 0.04823(8) 0.0236(6) Uani 1 1 d D
H17 H 1.0381 0.3172 0.0281 0.028 Uiso 1 1 calc RD
C18 C 0.7525(4) 0.4544(4) 0.03820(8) 0.0238(6) Uani 1 1 d D
H18 H 0.6938 0.4583 0.0114 0.029 Uiso 1 1 calc RD
C19 C 0.6353(4) 0.5325(4) 0.06778(8) 0.0228(6) Uani 1 1 d D
H19 H 0.4956 0.5898 0.0611 0.027 Uiso 1 1 calc RD
C20 C 0.7211(4) 0.5273(3) 0.10697(8) 0.0201(6) Uani 1 1 d D
H20 H 0.6399 0.5817 0.1270 0.024 Uiso 1 1 calc RD

loop_
_atom_site_aniso_label
_atom_site_aniso_U_11
_atom_site_aniso_U_22
_atom_site_aniso_U_33
_atom_site_aniso_U_23
_atom_site_aniso_U_13
_atom_site_aniso_U_12
S1 0.0204(4) 0.0340(4) 0.0228(4) 0.0001(3) 0.0007(3) 0.0081(3)
S2 0.0204(4) 0.0344(4) 0.0219(4) 0.0003(3) 0.0005(3) 0.0071(3)
C1 0.0234(14) 0.0265(15) 0.0220(13) 0.0024(11) -0.0009(11) 0.0045(11)
C2 0.0193(12) 0.0173(13) 0.0197(13) 0.0010(10) -0.0007(10) -0.0010(10)
C3 0.0162(12) 0.0210(13) 0.0206(13) 0.0006(11) 0.0001(10) 0.0008(10)
C4 0.0158(12) 0.0170(13) 0.0222(13) 0.0017(10) -0.0005(10) 0.0014(10)
C5 0.0234(14) 0.0282(16) 0.0213(13) 0.0016(11) -0.0015(11) 0.0041(11)
C6 0.0188(12) 0.0180(13) 0.0196(13) -0.0007(10) -0.0022(10) -0.0009(10)
C7 0.0163(12) 0.0206(14) 0.0212(13) 0.0009(11) -0.0013(10) -0.0012(10)
C8 0.0165(12) 0.0160(13) 0.0209(13) 0.0008(10) -0.0019(10) -0.0005(10)
C9 0.0171(12) 0.0174(13) 0.0196(13) 0.0018(10) 0.0020(10) -0.0015(10)
C10 0.0190(13) 0.0216(14) 0.0245(13) 0.0040(11) 0.0030(10) 0.0031(11)
C11 0.0280(14) 0.0228(14) 0.0213(13) -0.0003(11) 0.0063(11) 0.0010(11)
C12 0.0250(14) 0.0270(15) 0.0174(13) 0.0042(11) -0.0003(11) -0.0031(11)
C13 0.0177(13) 0.0237(14) 0.0257(14) 0.0059(11) 0.0000(11) 0.0015(11)
C14 0.0192(13) 0.0202(14) 0.0217(13) 0.0024(11) 0.0060(10) 0.0023(10)
C15 0.0169(12) 0.0163(13) 0.0195(12) 0.0010(10) 0.0025(10) -0.0042(10)
C16 0.0177(13) 0.0215(14) 0.0245(14) -0.0011(11) 0.0018(10) 0.0008(10)
C17 0.0251(14) 0.0245(14) 0.0216(13) -0.0038(11) 0.0046(11) -0.0021(11)
C18 0.0251(14) 0.0278(15) 0.0179(13) -0.0001(11) -0.0030(11) -0.0044(11)
C19 0.0171(13) 0.0263(15) 0.0247(14) 0.0036(11) -0.0017(10) 0.0000(11)
C20 0.0182(13) 0.0193(13) 0.0230(13) -0.0007(11) 0.0026(10) 0.0000(10)

loop_
_atom_type_symbol
_atom_type_description
_atom_type_scat_dispersion_real
_atom_type_scat_dispersion_imag
_atom_type_scat_source
C C 0.0033 0.0016 'International Tables Vol C Tables 4.2.6.8 and 6.1.1.4'
H H 0.0000 0.0000 'International Tables Vol C Tables 4.2.6.8 and 6.1.1.4'
S S 0.1246 0.1234 'International Tables Vol C Tables 4.2.6.8 and 6.1.1.4'

loop_
_geom_angle_atom_site_label_1
_geom_angle_atom_site_label_2
_geom_angle_atom_site_label_3
_geom_angle
C1 S1 C4 92.00(13)
C5 S2 C8 91.85(13)
C2 C1 S1 112.8(2)
C2 C1 H1 123.6
S1 C1 H1 123.6
C1 C2 C3 111.1(2)
C1 C2 C6 124.5(2)
C3 C2 C6 124.3(2)
C4 C3 C2 113.6(2)
C4 C3 H3 123.2
C2 C3 H3 123.2
C3 C4 C9 129.1(2)
C3 C4 S1 110.45(19)
C9 C4 S1 120.10(19)
C6 C5 S2 112.81(19)
C6 C5 H5 123.6
S2 C5 H5 123.6
C5 C6 C7 110.9(2)
C5 C6 C2 124.4(2)
C7 C6 C2 124.6(2)
C8 C7 C6 113.8(2)
C8 C7 H7 123.1
C6 C7 H7 123.1
C7 C8 C15 129.4(2)
C7 C8 S2 110.54(18)
C15 C8 S2 119.75(19)
C14 C9 C10 118.3(2)
C14 C9 C4 120.4(2)
C10 C9 C4 121.2(2)
C11 C10 C9 120.6(2)
C11 C10 H10 119.7
C9 C10 H10 119.7
C10 C11 C12 120.3(2)
C10 C11 H11 119.9
C12 C11 H11 119.9
C13 C12 C11 119.7(2)
C13 C12 H12 120.2
C11 C12 H12 120.2
C12 C13 C14 120.3(2)
C12 C13 H13 119.9
C14 C13 H13 119.9
C13 C14 C9 120.8(2)
C13 C14 H14 119.6
C9 C14 H14 119.6
C20 C15 C16 118.4(2)
C20 C15 C8 120.4(2)
C16 C15 C8 121.2(2)
C17 C16 C15 120.8(2)
C17 C16 H16 119.6
C15 C16 H16 119.6
C16 C17 C18 120.4(2)
C16 C17 H17 119.8
C18 C17 H17 119.8
C19 C18 C17 119.4(2)
C19 C18 H18 120.3
C17 C18 H18 120.3
C20 C19 C18 120.4(2)
C20 C19 H19 119.8
C18 C19 H19 119.8
C19 C20 C15 120.6(2)
C19 C20 H20 119.7
C15 C20 H20 119.7

loop_
_geom_bond_atom_site_label_1
_geom_bond_atom_site_label_2
_geom_bond_distance
S1 C1 1.702(3)
S1 C4 1.738(3)
S2 C5 1.703(3)
S2 C8 1.735(3)
C1 C2 1.370(4)
C1 H1 0.9500
C2 C3 1.435(3)
C2 C6 1.466(4)
C3 C4 1.364(4)
C3 H3 0.9500
C4 C9 1.469(3)
C5 C6 1.374(4)
C5 H5 0.9500
C6 C7 1.428(3)
C7 C8 1.363(4)
C7 H7 0.9500
C8 C15 1.473(3)
C9 C14 1.397(4)
C9 C10 1.399(4)
C10 C11 1.384(4)
C10 H10 0.9500
C11 C12 1.392(4)
C11 H11 0.9500
C12 C13 1.381(4)
C12 H12 0.9500
C13 C14 1.386(4)
C13 H13 0.9500
C14 H14 0.9500
C15 C20 1.399(4)
C15 C16 1.401(4)
C16 C17 1.380(4)
C16 H16 0.9500
C17 C18 1.392(4)
C17 H17 0.9500
C18 C19 1.388(4)
C18 H18 0.9500
C19 C20 1.388(4)
C19 H19 0.9500
C20 H20 0.9500

loop_
_geom_torsion_atom_site_label_1
_geom_torsion_atom_site_label_2
_geom_torsion_atom_site_label_3
_geom_torsion_atom_site_label_4
_geom_torsion
C4 S1 C1 C2 0.7(2)
S1 C1 C2 C3 0.4(3)
S1 C1 C2 C6 -177.9(2)
C1 C2 C3 C4 -1.7(3)
C6 C2 C3 C4 176.7(2)
C2 C3 C4 C9 -170.9(2)
C2 C3 C4 S1 2.2(3)
C1 S1 C4 C3 -1.6(2)
C1 S1 C4 C9 172.2(2)
C8 S2 C5 C6 -1.0(2)
S2 C5 C6 C7 0.0(3)
S2 C5 C6 C2 178.4(2)
C1 C2 C6 C5 -177.6(3)
C3 C2 C6 C5 4.3(4)
C1 C2 C6 C7 0.6(4)
C3 C2 C6 C7 -177.6(2)
C5 C6 C7 C8 1.4(3)
C2 C6 C7 C8 -177.0(2)
C6 C7 C8 C15 171.9(2)
C6 C7 C8 S2 -2.1(3)
C5 S2 C8 C7 1.7(2)
C5 S2 C8 C15 -172.9(2)
C3 C4 C9 C14 -15.8(4)
S1 C4 C9 C14 171.7(2)
C3 C4 C9 C10 161.7(3)
S1 C4 C9 C10 -10.9(3)
C14 C9 C10 C11 0.1(4)
C4 C9 C10 C11 -177.4(2)
C9 C10 C11 C12 0.0(4)
C10 C11 C12 C13 0.0(4)
C11 C12 C13 C14 -0.2(4)
C12 C13 C14 C9 0.3(4)
C10 C9 C14 C13 -0.2(4)
C4 C9 C14 C13 177.3(2)
C7 C8 C15 C20 11.2(4)
S2 C8 C15 C20 -175.35(19)
C7 C8 C15 C16 -166.8(3)
S2 C8 C15 C16 6.7(3)
C20 C15 C16 C17 0.3(4)
C8 C15 C16 C17 178.3(2)
C15 C16 C17 C18 -0.5(4)
C16 C17 C18 C19 0.2(4)
C17 C18 C19 C20 0.1(4)
C18 C19 C20 C15 -0.3(4)
C16 C15 C20 C19 0.1(4)
C8 C15 C20 C19 -177.9(2)
